data_7718593
loop_
_publ_author_name
'Petrov, Andrey A.'
'Chen, Luyi'
'Li, Mingming'
'Fateev, Sergey A.'
'Petrov, Andrey V.'
'Khrustalev, Victor N.'
'Tarasov, Alexey B.'

_publ_section_title
;
 Crystal structures and luminescence properties of halocuprates with
 trimethylsulfonium cations.
;
_journal_issue 22
_journal_name_full 'Dalton transactions (Cambridge, England : 2003)'
_journal_page_first 9088
_journal_page_last 9094
_journal_paper_doi 10.1039/d5dt00852b
_journal_volume 54
_journal_year 2025
_chemical_formula_moiety 'Br3 Cu2, C3 H9 S'
_chemical_formula_sum 'C3 H9 Br3 Cu2 S'
_chemical_formula_weight 443.96
_chemical_name_systematic 'trimethylsulfonium bromocuprate'
_space_group_crystal_system orthorhombic
_space_group_IT_number 62
_space_group_name_Hall '-P 2ac 2n'
_space_group_name_H-M_alt 'P n m a'
_atom_sites_solution_hydrogens difmap
_atom_sites_solution_primary difmap
_atom_sites_solution_secondary difmap
_audit_creation_method SHELXL-2013
_audit_update_record
;
2025-04-25 deposited with the CCDC.	2025-04-25 downloaded from the CCDC.
;
_cell_angle_alpha 90
_cell_angle_beta 90
_cell_angle_gamma 90
_cell_formula_units_Z 12
_cell_length_a 17.0099(2)
_cell_length_b 6.00199(8)
_cell_length_c 28.8341(3)
_cell_measurement_reflns_used 11112
_cell_measurement_temperature 100(2)
_cell_measurement_theta_max 79.615
_cell_measurement_theta_min 3.048
_cell_volume 2943.77(6)
_computing_cell_refinement 'CrysAlisPro 1.171.41.117a (Rigaku OD, 2021)'
_computing_data_collection 'CrysAlisPro 1.171.41.117a (Rigaku OD, 2021)'
_computing_data_reduction 'CrysAlisPro 1.171.41.117a (Rigaku OD, 2021)'
_computing_molecular_graphics 'SHELXTL (Sheldrick, 2015)'
_computing_publication_material 'SHELXTL (Sheldrick, 2015)'
_computing_structure_refinement 'SHELXL (Sheldrick, 2015)'
_computing_structure_solution 'SHELXT (Sheldrick, 2015)'
_diffrn_ambient_temperature 100(2)
_diffrn_measured_fraction_theta_full 0.993
_diffrn_measured_fraction_theta_max 0.989
_diffrn_measurement_device_type 'Rigaku XtaLAB Synergy-S, HyPix-6000HE area-detector'
_diffrn_measurement_method '\f and \w'
_diffrn_radiation_type CuK\a
_diffrn_radiation_wavelength 1.54184
_diffrn_reflns_av_R_equivalents 0.0541
_diffrn_reflns_av_unetI/netI 0.0347
_diffrn_reflns_Laue_measured_fraction_full 0.993
_diffrn_reflns_Laue_measured_fraction_max 0.989
_diffrn_reflns_limit_h_max 21
_diffrn_reflns_limit_h_min -18
_diffrn_reflns_limit_k_max 7
_diffrn_reflns_limit_k_min -6
_diffrn_reflns_limit_l_max 36
_diffrn_reflns_limit_l_min -35
_diffrn_reflns_number 18385
_diffrn_reflns_point_group_measured_fraction_full 0.993
_diffrn_reflns_point_group_measured_fraction_max 0.989
_diffrn_reflns_theta_full 67.684
_diffrn_reflns_theta_max 80.165
_diffrn_reflns_theta_min 3.016
_diffrn_source 'micro-focus sealed X-ray tube'
_exptl_absorpt_coefficient_mu 21.028
_exptl_absorpt_correction_T_max 0.692
_exptl_absorpt_correction_T_min 0.066
_exptl_absorpt_correction_type gaussian
_exptl_absorpt_process_details
;
CrysAlisPro 1.171.43.124a (Rigaku Oxford Diffraction, 2024)
Numerical absorption correction based on gaussian integration over
a multifaceted crystal model
;
_exptl_crystal_colour colourless
_exptl_crystal_density_diffrn 3.005
_exptl_crystal_description needle
_exptl_crystal_F_000 2472
_exptl_crystal_size_max 0.27
_exptl_crystal_size_mid 0.04
_exptl_crystal_size_min 0.03
_refine_diff_density_max 1.587
_refine_diff_density_min -1.540
_refine_diff_density_rms 0.248
_refine_ls_extinction_method none
_refine_ls_goodness_of_fit_ref 1.050
_refine_ls_hydrogen_treatment noref
_refine_ls_matrix_type full
_refine_ls_number_parameters 168
_refine_ls_number_reflns 3494
_refine_ls_number_restraints 4
_refine_ls_restrained_S_all 1.050
_refine_ls_R_factor_all 0.0620
_refine_ls_R_factor_gt 0.0595
_refine_ls_shift/su_max 0.000
_refine_ls_shift/su_mean 0.000
_refine_ls_structure_factor_coef Fsqd
_refine_ls_weighting_details 'w=1/[\s^2^(Fo^2^)+(0.017P)^2^+99.9P] where P=(Fo^2^+2Fc^2^)/3'
_refine_ls_weighting_scheme calc
_refine_ls_wR_factor_gt 0.1329
_refine_ls_wR_factor_ref 0.1341
_reflns_Friedel_coverage 0.000
_reflns_number_gt 3291
_reflns_number_total 3494
_reflns_threshold_expression 'I > 2\s(I)'
_cod_data_source_file d5dt00852b2.cif
_cod_data_source_block TMSCu2Br3
_cod_depositor_comments 'Adding full bibliography for 7718593--7718595.cif.'
_cod_database_code 7718593
_shelx_space_group_comment
;
The symmetry employed for this shelxl refinement is uniquely defined
by the following loop, which should always be used as a source of
symmetry information in preference to the above space-group names.
They are only intended as comments.
;
_shelx_estimated_absorpt_t_min 0.070
_shelx_estimated_absorpt_t_max 0.571
_shelxl_version_number 2013-4

loop_
_space_group_symop_operation_xyz
'x, y, z'
'-x+1/2, -y, z+1/2'
'-x, y+1/2, -z'
'x+1/2, -y+1/2, -z+1/2'
'-x, -y, -z'
'x-1/2, y, -z-1/2'
'x, -y-1/2, z'
'-x-1/2, y-1/2, z-1/2'

loop_
_atom_site_label
_atom_site_type_symbol
_atom_site_fract_x
_atom_site_fract_y
_atom_site_fract_z
_atom_site_U_iso_or_equiv
_atom_site_adp_type
_atom_site_occupancy
_atom_site_site_symmetry_order
_atom_site_calc_flag
_atom_site_refinement_flags_posn
_atom_site_refinement_flags_adp
_atom_site_refinement_flags_occupancy
_atom_site_disorder_assembly
_atom_site_disorder_group
Br1 Br 0.41249(7) 0.2500 0.00335(4) 0.0209(3) Uani 1 2 d S T P . .
Br2 Br 0.59861(7) 0.2500 0.08874(4) 0.0241(3) Uani 1 2 d S T P . .
Br3 Br 0.42827(8) 0.7500 0.09701(4) 0.0243(3) Uani 1 2 d S T P . .
Br4 Br 0.59880(7) 1.2500 0.43655(4) 0.0256(3) Uani 1 2 d S T P . .
Br5 Br 0.67743(9) 0.7500 0.34597(7) 0.0433(4) Uani 1 2 d S T P . .
Br6 Br 0.45604(8) 0.7500 0.39403(4) 0.0267(3) Uani 1 2 d S T P A .
Br7 Br 0.53842(8) 1.2500 0.30364(5) 0.0427(5) Uani 1 2 d S T P A .
Br8 Br 0.31929(8) 1.2500 0.34518(5) 0.0357(4) Uani 1 2 d S T P A .
Br9 Br 0.37200(15) 0.7500 0.26279(8) 0.0229(5) Uani 0.5 2 d S T P A 1
Br9' Br 0.43081(16) 0.7500 0.25409(8) 0.0247(5) Uani 0.5 2 d S T P A 2
Cu1 Cu 0.50613(8) 0.4973(3) 0.05019(5) 0.0305(3) Uani 1 1 d . . . . .
Cu2 Cu 0.57424(8) 0.9943(3) 0.37289(5) 0.0361(4) Uani 1 1 d . . . . .
Cu3 Cu 0.42320(9) 0.9920(3) 0.32341(5) 0.0368(4) Uani 1 1 d . . . . .
S1 S 0.3357(2) 0.1108(7) 0.17110(13) 0.0202(8) Uani 0.5 1 d . . P . .
C1 C 0.2750(8) 0.2500 0.2120(4) 0.026(3) Uani 1 2 d S T P . .
H1A H 0.2862 0.1924 0.2431 0.039 Uiso 0.5 1 d . U P . .
H1B H 0.2861 0.4103 0.2111 0.039 Uiso 0.5 1 d . U P . .
H1C H 0.2199 0.2238 0.2043 0.039 Uiso 0.5 1 d . U P . .
C2 C 0.4287(7) 0.2500 0.1795(4) 0.025(2) Uani 1 2 d S T P . .
H2A H 0.4539 0.1920 0.2076 0.037 Uiso 0.5 1 d . U P . .
H2B H 0.4626 0.2225 0.1527 0.037 Uiso 0.5 1 d . U P . .
H2C H 0.4199 0.4106 0.1829 0.037 Uiso 0.5 1 d . U P . .
C3 C 0.3032(7) 0.2500 0.1178(4) 0.030(3) Uani 1 2 d S T P . .
H3A H 0.2519 0.1907 0.1086 0.045 Uiso 0.5 1 d . U P . .
H3B H 0.2989 0.4107 0.1233 0.045 Uiso 0.5 1 d . U P . .
H3C H 0.3415 0.2225 0.0931 0.045 Uiso 0.5 1 d . U P . .
S2 S 0.29504(19) 0.2500 0.46954(12) 0.0365(8) Uani 1 2 d DS T P . .
C4 C 0.3994(9) 0.2500 0.4787(6) 0.060(4) Uani 1 2 d S T P . .
H4A H 0.4263 0.2500 0.4487 0.090 Uiso 1 2 d S U P . .
H4B H 0.4140 0.3833 0.4963 0.090 Uiso 0.5 1 d . U P . .
H4C H 0.4140 0.1167 0.4963 0.090 Uiso 0.5 1 d . U P . .
C5 C 0.2578(9) 0.2500 0.5275(6) 0.060(4) Uani 1 2 d S T P . .
H5A H 0.2001 0.2500 0.5268 0.090 Uiso 1 2 d S U P . .
H5B H 0.2765 0.1167 0.5435 0.090 Uiso 0.5 1 d . U P . .
H5C H 0.2765 0.3833 0.5435 0.090 Uiso 0.5 1 d . U P . .
C6 C 0.2792(12) 0.5428(10) 0.4602(8) 0.060(4) Uani 0.5 1 d D . P . .
H6A H 0.2959 0.5822 0.4288 0.090 Uiso 0.5 1 d . U P . .
H6B H 0.2230 0.5763 0.4639 0.090 Uiso 0.5 1 d . U P . .
H6C H 0.3095 0.6294 0.4828 0.090 Uiso 0.5 1 d . U P . .
S3 S 0.6158(4) 0.7500 0.1732(2) 0.0337(16) Uani 0.5 2 d DS T P B 1
C7 C 0.6379(14) 0.979(4) 0.2109(7) 0.042(5) Uani 0.5 1 d . . P B 1
H7A H 0.5974 0.9891 0.2348 0.064 Uiso 0.5 1 d . U P C 1
H7B H 0.6893 0.9481 0.2264 0.064 Uiso 0.5 1 d . U P D 1
H7C H 0.6415 1.1135 0.1932 0.064 Uiso 0.5 1 d . U P E 1
C8 C 0.7003(14) 0.7500 0.1356(10) 0.042(5) Uani 0.5 2 d DS T P B 1
H8A H 0.6956 0.6390 0.1107 0.064 Uiso 0.25 1 d . U P F 1
H8B H 0.7011 0.8979 0.1211 0.064 Uiso 0.25 1 d . U P G 1
H8C H 0.7492 0.7500 0.1534 0.064 Uiso 0.5 2 d S U P H 1
S4 S 0.6472(5) 0.8880(15) 0.1878(3) 0.0242(17) Uani 0.25 1 d D . P I 2
C9 C 0.677(2) 0.7500 0.1353(6) 0.049(5) Uani 0.5 2 d DS T P I 2
H9A H 0.6451 0.8011 0.1092 0.074 Uiso 0.25 1 d . U P J 2
H9B H 0.7323 0.7834 0.1297 0.074 Uiso 0.25 1 d . U P K 2
H9C H 0.6701 0.5889 0.1394 0.074 Uiso 0.25 1 d . U P L 2
C10 C 0.719(2) 0.7500 0.2249(11) 0.049(5) Uani 0.5 2 d S T P I 2
H10A H 0.7126 0.8025 0.2571 0.074 Uiso 0.25 1 d . U P M 2
H10B H 0.7097 0.5888 0.2239 0.074 Uiso 0.25 1 d . U P N 2
H10C H 0.7720 0.7832 0.2142 0.074 Uiso 0.25 1 d . U P O 2
C11 C 0.5582(8) 0.7500 0.2053(10) 0.049(5) Uani 0.5 2 d DS T P I 2
H11D H 0.5139 0.8094 0.1880 0.074 Uiso 0.25 1 d . U P P 2
H11A H 0.5637 0.5900 0.1994 0.074 Uiso 0.25 1 d . U P Q 2
H11B H 0.5499 0.7742 0.2387 0.074 Uiso 0.25 1 d . U P R 2

loop_
_atom_site_aniso_label
_atom_site_aniso_U_11
_atom_site_aniso_U_22
_atom_site_aniso_U_33
_atom_site_aniso_U_23
_atom_site_aniso_U_13
_atom_site_aniso_U_12
Br1 0.0195(5) 0.0210(6) 0.0223(5) 0.000 -0.0001(4) 0.000
Br2 0.0211(5) 0.0232(6) 0.0280(6) 0.000 -0.0040(5) 0.000
Br3 0.0285(6) 0.0190(6) 0.0254(6) 0.000 0.0010(5) 0.000
Br4 0.0218(6) 0.0330(7) 0.0220(6) 0.000 -0.0007(5) 0.000
Br5 0.0302(7) 0.0218(7) 0.0777(12) 0.000 0.0256(7) 0.000
Br6 0.0299(6) 0.0258(7) 0.0243(6) 0.000 -0.0031(5) 0.000
Br7 0.0182(6) 0.0898(14) 0.0202(6) 0.000 -0.0001(5) 0.000
Br8 0.0204(6) 0.0628(11) 0.0240(6) 0.000 0.0020(5) 0.000
Br9 0.0241(13) 0.0216(13) 0.0230(11) 0.000 -0.0004(9) 0.000
Br9' 0.0263(14) 0.0267(13) 0.0211(11) 0.000 0.0009(9) 0.000
Cu1 0.0271(6) 0.0310(8) 0.0335(7) 0.0017(6) -0.0014(5) 0.0046(6)
Cu2 0.0308(7) 0.0407(9) 0.0367(7) -0.0096(7) -0.0015(6) 0.0069(7)
Cu3 0.0439(8) 0.0342(9) 0.0323(7) -0.0035(6) -0.0051(6) 0.0014(7)
S1 0.0192(16) 0.021(2) 0.0203(17) 0.0010(15) -0.0002(13) 0.0003(15)
C1 0.030(6) 0.021(6) 0.027(6) 0.000 0.002(5) 0.000
C2 0.025(6) 0.018(6) 0.030(6) 0.000 -0.004(5) 0.000
C3 0.023(6) 0.046(9) 0.021(6) 0.000 -0.002(5) 0.000
S2 0.0220(14) 0.057(2) 0.0299(16) 0.000 0.0018(12) 0.000
C4 0.025(4) 0.112(12) 0.042(5) 0.000 0.009(4) 0.000
C5 0.025(4) 0.112(12) 0.042(5) 0.000 0.009(4) 0.000
C6 0.025(4) 0.112(12) 0.042(5) 0.000 0.009(4) 0.000
S3 0.017(3) 0.058(5) 0.025(3) 0.000 -0.002(2) 0.000
C7 0.053(12) 0.044(11) 0.030(8) -0.013(11) 0.021(8) 0.004(11)
C8 0.053(12) 0.044(11) 0.030(8) -0.013(11) 0.021(8) 0.004(11)
S4 0.028(4) 0.017(4) 0.028(4) 0.000(4) 0.000(3) 0.003(3)
C9 0.037(10) 0.071(15) 0.039(10) 0.000 -0.010(8) 0.000
C10 0.037(10) 0.071(15) 0.039(10) 0.000 -0.010(8) 0.000
C11 0.037(10) 0.071(15) 0.039(10) 0.000 -0.010(8) 0.000

loop_
_atom_type_symbol
_atom_type_description
_atom_type_scat_dispersion_real
_atom_type_scat_dispersion_imag
_atom_type_scat_source
C C 0.0181 0.0091 'International Tables Vol C Tables 4.2.6.8 and 6.1.1.4'
H H 0.0000 0.0000 'International Tables Vol C Tables 4.2.6.8 and 6.1.1.4'
Br Br -0.6763 1.2805 'International Tables Vol C Tables 4.2.6.8 and 6.1.1.4'
Cu Cu -1.9646 0.5888 'International Tables Vol C Tables 4.2.6.8 and 6.1.1.4'
S S 0.3331 0.5567 'International Tables Vol C Tables 4.2.6.8 and 6.1.1.4'

loop_
_exptl_crystal_face_index_h
_exptl_crystal_face_index_k
_exptl_crystal_face_index_l
_exptl_crystal_face_perp_dist
1 0 2 0.0157
1 1 -2 0.1184
-1 0 -1 0.0205
0 1 -2 0.1197
2 0 1 0.0222
-1 0 0 0.0163
-1 1 0 0.1186
-2 0 1 0.0163
-2 1 2 0.0945
1 1 0 0.1226
1 0 -1 0.0232
0 1 2 0.1116
-1 0 2 0.0127
1 0 -2 0.0222
0 0 -1 0.0212
0 0 1 0.0116
-2 -2 1 0.1274

loop_
_geom_angle_atom_site_label_1
_geom_angle_atom_site_label_2
_geom_angle_atom_site_label_3
_geom_angle
_geom_angle_site_symmetry_1
_geom_angle_site_symmetry_3
_geom_angle_publ_flag
Cu1 Br1 Cu1 70.80(7) 7_565 . ?
Cu1 Br1 Cu1 68.88(5) . 5_665 ?
Cu1 Br1 Cu1 108.89(5) . 3_645 ?
Cu1 Br2 Cu1 75.22(8) . 7_565 ?
Cu1 Br3 Cu1 77.46(8) . 7_575 ?
Cu2 Br4 Cu2 78.38(9) . 7_585 ?
Cu2 Br5 Cu2 74.76(9) 7_575 . ?
Cu2 Br6 Cu2 69.82(8) . 7_575 ?
Cu2 Br6 Cu3 107.85(7) . 7_575 ?
Cu2 Br6 Cu3 69.98(5) . . ?
Cu2 Br6 Cu3 107.84(7) 7_575 . ?
Cu3 Br6 Cu3 69.06(8) 7_575 . ?
Cu3 Br7 Cu3 74.37(8) 7_585 . ?
Cu3 Br7 Cu2 111.49(7) . 7_585 ?
Cu3 Br7 Cu2 69.54(5) . . ?
Cu2 Br7 Cu2 72.64(8) 7_585 . ?
Cu3 Br8 Cu3 79.07(9) . 7_585 ?
Cu3 Br9 Cu3 73.29(10) . 7_575 ?
Cu3 Br9' Cu3 71.90(10) . 7_575 ?
Br3 Cu1 Br2 118.72(7) . . ?
Br3 Cu1 Br1 108.45(6) . . ?
Br2 Cu1 Br1 106.84(6) . . ?
Br3 Cu1 Br1 105.04(6) . 5_665 ?
Br2 Cu1 Br1 106.65(6) . 5_665 ?
Br1 Cu1 Br1 111.12(5) . 5_665 ?
Br5 Cu2 Br4 120.10(8) . . ?
Br5 Cu2 Br6 107.42(7) . . ?
Br4 Cu2 Br6 108.47(6) . . ?
Br5 Cu2 Br7 106.43(7) . . ?
Br4 Cu2 Br7 104.39(7) . . ?
Br6 Cu2 Br7 109.74(6) . . ?
Br8 Cu3 Br9 107.77(8) . . ?
Br8 Cu3 Br9' 128.33(9) . . ?
Br8 Cu3 Br7 103.22(7) . . ?
Br9 Cu3 Br7 118.34(8) . . ?
Br9' Cu3 Br7 97.76(8) . . ?
Br8 Cu3 Br6 108.31(7) . . ?
Br9 Cu3 Br6 108.07(7) . . ?
Br9' Cu3 Br6 107.32(7) . . ?
Br7 Cu3 Br6 110.65(7) . . ?
C1 S1 C2 101.7(5) . . ?
C1 S1 C3 99.6(5) . . ?
C2 S1 C3 99.5(5) . . ?
S1 C1 H1A 109.2 . . ?
S1 C1 H1B 109.4 . . ?
H1A C1 H1B 109.4 . . ?
S1 C1 H1C 109.3 . . ?
H1A C1 H1C 109.8 . . ?
H1B C1 H1C 109.7 . . ?
S1 C2 H2A 109.3 . . ?
S1 C2 H2B 109.4 . . ?
H2A C2 H2B 109.5 . . ?
S1 C2 H2C 109.6 . . ?
H2A C2 H2C 109.4 . . ?
H2B C2 H2C 109.6 . . ?
S1 C3 H3A 109.3 . . ?
S1 C3 H3B 109.7 . . ?
H3A C3 H3B 109.5 . . ?
S1 C3 H3C 109.5 . . ?
H3A C3 H3C 109.4 . . ?
H3B C3 H3C 109.4 . . ?
C5 S2 C4 102.3(8) . . ?
C5 S2 C6 95.0(7) . 7_565 ?
C4 S2 C6 99.8(7) . 7_565 ?
C5 S2 C6 95.0(7) . . ?
C4 S2 C6 99.8(7) . . ?
S2 C4 H4A 109.5 . . ?
S2 C4 H4B 109.1 . . ?
H4A C4 H4B 109.7 . . ?
S2 C4 H4C 109.1 . . ?
H4A C4 H4C 109.7 . . ?
H4B C4 H4C 109.6 . . ?
S2 C5 H5A 109.5 . . ?
S2 C5 H5B 109.0 . . ?
H5A C5 H5B 109.6 . . ?
S2 C5 H5C 109.0 . . ?
H5A C5 H5C 109.6 . . ?
H5B C5 H5C 110.1 . . ?
S2 C6 H6A 109.4 . . ?
S2 C6 H6B 109.2 . . ?
H6A C6 H6B 109.5 . . ?
S2 C6 H6C 109.8 . . ?
H6A C6 H6C 109.7 . . ?
H6B C6 H6C 109.2 . . ?
C7 S3 C7 100.1(16) . 7_575 ?
C7 S3 C8 101.4(10) . . ?
S3 C7 H7A 109.1 . . ?
S3 C7 H7B 108.2 . . ?
H7A C7 H7B 108.2 . . ?
S3 C7 H7C 109.7 . . ?
H7A C7 H7C 111.7 . . ?
H7B C7 H7C 109.9 . . ?
S3 C8 H8A 111.9 . . ?
S3 C8 H8B 105.4 . . ?
H8A C8 H8B 107.8 . . ?
S3 C8 H8C 111.3 . . ?
H8A C8 H8C 117.0 . . ?
H8B C8 H8C 102.3 . . ?
C11 S4 C9 105.4(13) . . ?
C11 S4 C10 100.9(13) . . ?
C9 S4 C10 95.4(14) . . ?
S4 C9 H9A 110.0 . . ?
S4 C9 H9B 108.7 . . ?
H9A C9 H9B 110.3 . . ?
S4 C9 H9C 108.4 . . ?
H9A C9 H9C 109.2 . . ?
H9B C9 H9C 110.2 . . ?
S4 C10 H10A 109.6 . . ?
S4 C10 H10B 108.9 . . ?
H10A C10 H10B 109.0 . . ?
S4 C10 H10C 109.9 . . ?
H10A C10 H10C 109.5 . . ?
H10B C10 H10C 109.9 . . ?
S4 C11 H11D 109.8 . . ?
S4 C11 H11A 108.8 . . ?
H11D C11 H11A 110.1 . . ?
S4 C11 H11B 109.2 . . ?
H11D C11 H11B 109.8 . . ?
H11A C11 H11B 109.2 . . ?

loop_
_geom_bond_atom_site_label_1
_geom_bond_atom_site_label_2
_geom_bond_distance
_geom_bond_site_symmetry_2
_geom_bond_publ_flag
Br1 Cu1 2.5619(17) . ?
Br1 Cu1 2.5689(17) 5_665 ?
Br2 Cu1 2.4317(17) . ?
Br3 Cu1 2.4245(17) . ?
Br4 Cu2 2.4287(17) . ?
Br5 Cu2 2.4153(18) . ?
Br6 Cu2 2.562(2) . ?
Br6 Cu3 2.5629(18) . ?
Br7 Cu3 2.562(2) . ?
Br7 Cu2 2.5913(19) . ?
Br8 Cu3 2.4322(19) . ?
Br9 Cu3 2.434(2) . ?
Br9' Cu3 2.474(2) . ?
S1 C1 1.776(12) . ?
S1 C2 1.805(12) . ?
S1 C3 1.834(12) . ?
C1 H1A 0.9800 . ?
C1 H1B 0.9808 . ?
C1 H1C 0.9762 . ?
C2 H2A 0.9806 . ?
C2 H2B 0.9787 . ?
C2 H2C 0.9802 . ?
C3 H3A 0.9797 . ?
C3 H3B 0.9798 . ?
C3 H3C 0.9809 . ?
S2 C5 1.788(17) . ?
S2 C4 1.794(16) . ?
S2 C6 1.798(3) . ?
C4 H4A 0.9775 . ?
C4 H4B 0.9793 . ?
C4 H4C 0.9793 . ?
C5 H5A 0.9819 . ?
C5 H5B 0.9761 . ?
C5 H5C 0.9761 . ?
C6 H6A 0.9773 . ?
C6 H6B 0.9828 . ?
C6 H6C 0.9801 . ?
S3 C7 1.79(2) . ?
S3 C8 1.800(3) . ?
C7 H7A 0.9768 . ?
C7 H7B 0.9988 . ?
C7 H7C 0.9564 . ?
C8 H8A 0.9818 . ?
C8 H8B 0.9810 . ?
C8 H8C 0.9771 . ?
S4 C11 1.799(3) . ?
S4 C9 1.800(3) . ?
S4 C10 1.82(3) . ?
C9 H9A 0.9810 . ?
C9 H9B 0.9689 . ?
C9 H9C 0.9820 . ?
C10 H10A 0.9849 . ?
C10 H10B 0.9805 . ?
C10 H10C 0.9746 . ?
C11 H11D 0.9728 . ?
C11 H11A 0.9799 . ?
C11 H11B 0.9831 . ?
